data_8103671
loop_
_publ_author_name
'Ribar, B.'
'Milinski, N.'

_publ_section_title
;
 The crystal structure of nickel nitrate dihydrate Ni (N O3)2 (H2 O)2
;
_journal_name_full
;
Zeitschrift fuer Kristallographie, Kristallgeometrie, Kristallphysik, 
Kristallchemie (-144,1977)
;
_journal_page_first 126
_journal_page_last 132
_journal_volume 144
_journal_year 1976
_chemical_formula_sum 'H4 N2 Ni O8'
_chemical_name_systematic 'Ni (N O3)2 (H2 O)2'
_space_group_IT_number 14
_symmetry_space_group_name_Hall '-P 2ybc'
_symmetry_space_group_name_H-M 'P 1 21/c 1'
_cell_angle_alpha 90
_cell_angle_beta 90.96
_cell_angle_gamma 90
_cell_formula_units_Z 2
_cell_length_a 5.766
_cell_length_b 5.907
_cell_length_c 8.467
_cell_volume 288.344
_citation_journal_id_ASTM ZEKGAX
_cod_data_source_file Ribar_ZEKGAX_1976_830.cif
_cod_data_source_block H4N2Ni1O8
_cod_original_cell_volume 288.3435
_cod_original_formula_sum 'H4 N2 Ni1 O8'
_cod_database_code 8103671

loop_
_symmetry_equiv_pos_as_xyz
x,y,z
-x,y+1/2,-z+1/2
-x,-y,-z
x,-y-1/2,z-1/2

loop_
_atom_site_label
_atom_site_type_symbol
_atom_site_fract_x
_atom_site_fract_y
_atom_site_fract_z
_atom_site_occupancy
_atom_site_U_iso_or_equiv
N1 N+5 0.2441 0.3352 0.2954 1 0.0
O1 O-2 0.0485 0.3664 0.2285 1 0.0
O4 O-2 0.2439 -0.2474 0.5119 1 0.0
O3 O-2 0.2524 0.2184 0.422 1 0.0
Ni1 Ni+2 0 0 0.5 1 0.0
O2 O-2 0.4237 0.4147 0.2424 1 0.0
